data_4080583
loop_
_publ_author_name
'Karpov, Alexander A.'
'Cherkasov, Anton V.'
'Fukin, Georgy K.'
'Shavyrin, Andrei S.'
'Luconi, Lapo'
'Giambastiani, Giuliano'
'Trifonov, Alexander A.'

_publ_section_title
;
 Yttrium Complexes Featuring Different Y--C Bonds. Comparative Reactivity
 Studies: Toward Terminal Imido Complexes
;
_journal_issue 8
_journal_name_full Organometallics
_journal_page_first 2379
_journal_paper_doi 10.1021/om400099z
_journal_volume 32
_journal_year 2013
_chemical_formula_sum 'C55 H68 N5 S Y'
_chemical_formula_weight 920.11
_chemical_name_systematic
; 
 ? 
;
_space_group_IT_number 14
_symmetry_cell_setting monoclinic
_symmetry_space_group_name_Hall '-P 2ybc'
_symmetry_space_group_name_H-M 'P 1 21/c 1'
_atom_sites_solution_hydrogens geom
_atom_sites_solution_primary direct
_atom_sites_solution_secondary difmap
_audit_creation_method SHELXL-97
_cell_angle_alpha 90.00
_cell_angle_beta 90.1406(13)
_cell_angle_gamma 90.00
_cell_formula_units_Z 8
_cell_length_a 16.9665(3)
_cell_length_b 19.4635(3)
_cell_length_c 30.0634(4)
_cell_measurement_reflns_used 26824
_cell_measurement_temperature 100(2)
_cell_measurement_theta_max 32.5400
_cell_measurement_theta_min 2.9405
_cell_volume 9927.7(3)
_computing_cell_refinement 'CrysAlisPro, Agilent Technologies'
_computing_data_collection 'CrysAlisPro, Agilent Technologies'
_computing_data_reduction 'CrysAlisPro, Agilent Technologies'
_computing_molecular_graphics 'SHELXTL  (Sheldrick, 2000)'
_computing_publication_material 'SHELXTL (Sheldrick, 2000)'
_computing_structure_refinement 'SHELXL-97 (Sheldrick, 2008)'
_computing_structure_solution 'SHELXS-97 (Sheldrick, 2008)'
_diffrn_ambient_temperature 100(2)
_diffrn_measured_fraction_theta_full 0.997
_diffrn_measured_fraction_theta_max 0.997
_diffrn_measurement_device_type 'Xcalibur, Eos'
_diffrn_measurement_method 'omega scans'
_diffrn_radiation_monochromator graphite
_diffrn_radiation_source 'fine-focus sealed tube'
_diffrn_radiation_type MoK\a
_diffrn_radiation_wavelength 0.71073
_diffrn_reflns_av_R_equivalents 0.1638
_diffrn_reflns_av_sigmaI/netI 0.1137
_diffrn_reflns_limit_h_max 23
_diffrn_reflns_limit_h_min -23
_diffrn_reflns_limit_k_max 27
_diffrn_reflns_limit_k_min -27
_diffrn_reflns_limit_l_max 42
_diffrn_reflns_limit_l_min -42
_diffrn_reflns_number 203301
_diffrn_reflns_theta_full 30.00
_diffrn_reflns_theta_max 30.00
_diffrn_reflns_theta_min 2.95
_exptl_absorpt_coefficient_mu 1.257
_exptl_absorpt_correction_T_max 0.6332
_exptl_absorpt_correction_T_min 0.6332
_exptl_absorpt_correction_type multi-scan
_exptl_absorpt_process_details
;
CrysAlisPro, Agilent Technologies,
Version 1.171.35.19 (release 27-10-2011 CrysAlis171 .NET)
(compiled Oct 27 2011,15:02:11)
Empirical absorption correction using spherical harmonics,
 implemented in SCALE3 ABSPACK scaling algorithm.
;
_exptl_crystal_colour yellow
_exptl_crystal_density_diffrn 1.231
_exptl_crystal_density_method 'not measured'
_exptl_crystal_description prism
_exptl_crystal_F_000 3904
_exptl_crystal_size_max 0.40
_exptl_crystal_size_mid 0.40
_exptl_crystal_size_min 0.40
_refine_diff_density_max 1.503
_refine_diff_density_min -1.316
_refine_diff_density_rms 0.109
_refine_ls_extinction_method none
_refine_ls_goodness_of_fit_ref 0.964
_refine_ls_hydrogen_treatment mixed
_refine_ls_matrix_type full
_refine_ls_number_parameters 1146
_refine_ls_number_reflns 28866
_refine_ls_number_restraints 4
_refine_ls_restrained_S_all 0.964
_refine_ls_R_factor_all 0.1199
_refine_ls_R_factor_gt 0.0677
_refine_ls_shift/su_max 0.001
_refine_ls_shift/su_mean 0.000
_refine_ls_structure_factor_coef Fsqd
_refine_ls_weighting_details 'calc w=1/[\s^2^(Fo^2^)+(0.0753P)^2^+0.0000P] where P=(Fo^2^+2Fc^2^)/3'
_refine_ls_weighting_scheme calc
_refine_ls_wR_factor_gt 0.1488
_refine_ls_wR_factor_ref 0.1695
_reflns_number_gt 17902
_reflns_number_total 28866
_reflns_threshold_expression >2sigma(I)
_cod_data_source_file om400099z_si_002.cif
_cod_data_source_block yamps1
_cod_depositor_comments
;
The following automatic conversions were performed:

'_symmetry_cell_setting' value 'Monoclinic' changed to 'monoclinic'
according to /home/saulius/struct/CIF-dictionaries/cif_core.dic
dictionary named 'cif_core.dic' version 2.4.2 from 2011-04-26.

Automatic conversion script
Id: cif_fix_values 1891 2012-01-12 08:04:46Z andrius 
;
_cod_original_sg_symbol_H-M P2(1)/c
_cod_database_code 4080583

loop_
_symmetry_equiv_pos_as_xyz
'x, y, z'
'-x, y+1/2, -z+1/2'
'-x, -y, -z'
'x, -y-1/2, z-1/2'

loop_
_atom_site_label
_atom_site_type_symbol
_atom_site_fract_x
_atom_site_fract_y
_atom_site_fract_z
_atom_site_U_iso_or_equiv
_atom_site_adp_type
_atom_site_occupancy
_atom_site_symmetry_multiplicity
_atom_site_calc_flag
_atom_site_refinement_flags
_atom_site_disorder_assembly
_atom_site_disorder_group
Y1A Y 0.040151(13) 0.456831(12) 0.158105(7) 0.01493(5) Uani 1 1 d . . .
Y1B Y 0.482130(14) 0.346169(12) 0.354851(8) 0.01525(5) Uani 1 1 d . . .
S1A S 0.09974(4) 0.69471(3) 0.10906(2) 0.02315(15) Uani 1 1 d . . .
S1B S 0.39938(4) 0.10701(3) 0.38367(2) 0.02407(15) Uani 1 1 d . . .
N1A N -0.04568(12) 0.55755(10) 0.16534(6) 0.0157(4) Uani 1 1 d . . .
N2A N -0.07431(12) 0.43056(10) 0.19150(6) 0.0163(4) Uani 1 1 d . . .
N3A N 0.10587(12) 0.35424(11) 0.15538(6) 0.0187(5) Uani 1 1 d D . .
H3A H 0.0772(6) 0.3430(3) 0.1793(2) 0.028 Uiso 1 1 d D . .
N4A N -0.00677(12) 0.44086(11) 0.08006(7) 0.0196(5) Uani 1 1 d . . .
N5A N 0.11666(12) 0.49731(11) 0.22410(7) 0.0195(5) Uani 1 1 d . . .
N1B N 0.55918(12) 0.24242(10) 0.33939(6) 0.0157(4) Uani 1 1 d . . .
N2B N 0.59643(12) 0.37028(10) 0.31983(6) 0.0156(4) Uani 1 1 d . . .
N3B N 0.42319(12) 0.45152(11) 0.36124(6) 0.0184(5) Uani 1 1 d D . .
H3B H 0.4482(6) 0.4565(3) 0.3352(2) 0.028 Uiso 1 1 d D . .
N4B N 0.40379(12) 0.31267(11) 0.28787(7) 0.0204(5) Uani 1 1 d . . .
N5B N 0.53124(13) 0.35599(11) 0.43249(7) 0.0214(5) Uani 1 1 d . . .
C1A C 0.2454(2) 0.68089(19) 0.02201(10) 0.0467(9) Uani 1 1 d . . .
H1AA H 0.2930 0.7002 0.0084 0.070 Uiso 1 1 calc R . .
H1AB H 0.1992 0.7068 0.0120 0.070 Uiso 1 1 calc R . .
H1AC H 0.2399 0.6326 0.0133 0.070 Uiso 1 1 calc R . .
C2A C 0.25216(17) 0.68571(15) 0.07240(9) 0.0284(7) Uani 1 1 d . . .
H2AA H 0.3025 0.6644 0.0819 0.034 Uiso 1 1 calc R . .
H2AB H 0.2537 0.7347 0.0811 0.034 Uiso 1 1 calc R . .
C3A C 0.18517(16) 0.65103(14) 0.09644(8) 0.0234(6) Uani 1 1 d . . .
C4A C 0.17898(15) 0.58344(13) 0.10875(8) 0.0209(6) Uani 1 1 d . . .
H4AA H 0.2213 0.5521 0.1047 0.025 Uiso 1 1 calc R . .
C5A C 0.10570(15) 0.56230(13) 0.12794(7) 0.0175(5) Uani 1 1 d . . .
C6A C 0.05743(15) 0.61934(12) 0.13022(8) 0.0176(5) Uani 1 1 d . . .
C7A C -0.02203(15) 0.61965(12) 0.14921(8) 0.0173(5) Uani 1 1 d . . .
C8A C -0.07134(16) 0.67657(13) 0.15107(8) 0.0217(6) Uani 1 1 d . . .
H8AA H -0.0545 0.7196 0.1396 0.026 Uiso 1 1 calc R . .
C9A C -0.14532(16) 0.66968(13) 0.16993(9) 0.0224(6) Uani 1 1 d . . .
H9AA H -0.1798 0.7081 0.1714 0.027 Uiso 1 1 calc R . .
C10A C -0.16881(15) 0.60677(13) 0.18653(8) 0.0208(6) Uani 1 1 d . . .
H10C H -0.2192 0.6017 0.1998 0.025 Uiso 1 1 calc R . .
C11A C -0.11756(15) 0.55050(13) 0.18359(8) 0.0178(5) Uani 1 1 d . . .
C12A C -0.13975(14) 0.47948(13) 0.20067(8) 0.0174(5) Uani 1 1 d . . .
C13A C -0.15882(16) 0.48609(14) 0.25066(8) 0.0237(6) Uani 1 1 d . . .
H13C H -0.1126 0.5040 0.2665 0.035 Uiso 1 1 calc R . .
H13D H -0.1726 0.4408 0.2626 0.035 Uiso 1 1 calc R . .
H13E H -0.2033 0.5176 0.2546 0.035 Uiso 1 1 calc R . .
C14A C -0.21769(15) 0.45895(14) 0.17720(9) 0.0240(6) Uani 1 1 d . . .
H14C H -0.2098 0.4589 0.1449 0.036 Uiso 1 1 calc R . .
H14D H -0.2590 0.4920 0.1849 0.036 Uiso 1 1 calc R . .
H14E H -0.2335 0.4129 0.1870 0.036 Uiso 1 1 calc R . .
C15A C -0.08899(14) 0.36172(13) 0.20679(8) 0.0179(5) Uani 1 1 d . . .
C16A C -0.12528(15) 0.31127(13) 0.17921(8) 0.0184(5) Uani 1 1 d . . .
C17A C -0.14098(16) 0.24552(13) 0.19591(8) 0.0229(6) Uani 1 1 d . . .
H17A H -0.1667 0.2130 0.1774 0.028 Uiso 1 1 calc R . .
C18A C -0.11995(15) 0.22670(14) 0.23875(9) 0.0232(6) Uani 1 1 d . . .
H18A H -0.1325 0.1824 0.2499 0.028 Uiso 1 1 calc R . .
C19A C -0.08029(15) 0.27370(13) 0.26497(9) 0.0226(6) Uani 1 1 d . . .
H19A H -0.0639 0.2606 0.2940 0.027 Uiso 1 1 calc R . .
C20A C -0.06371(14) 0.33971(13) 0.24994(8) 0.0176(5) Uani 1 1 d . . .
C21A C -0.14417(16) 0.32352(14) 0.12991(8) 0.0235(6) Uani 1 1 d . . .
H21A H -0.1322 0.3726 0.1228 0.028 Uiso 1 1 calc R . .
C22A C -0.09163(17) 0.27783(15) 0.10088(9) 0.0288(7) Uani 1 1 d . . .
H22A H -0.0361 0.2882 0.1070 0.043 Uiso 1 1 calc R . .
H22B H -0.1031 0.2866 0.0694 0.043 Uiso 1 1 calc R . .
H22C H -0.1020 0.2294 0.1077 0.043 Uiso 1 1 calc R . .
C23A C -0.23106(16) 0.30948(15) 0.11800(9) 0.0296(7) Uani 1 1 d . . .
H23A H -0.2653 0.3357 0.1380 0.044 Uiso 1 1 calc R . .
H23B H -0.2421 0.2603 0.1213 0.044 Uiso 1 1 calc R . .
H23C H -0.2410 0.3234 0.0872 0.044 Uiso 1 1 calc R . .
C24A C -0.01396(15) 0.38538(13) 0.28021(8) 0.0197(6) Uani 1 1 d . . .
H24A H -0.0129 0.4324 0.2668 0.024 Uiso 1 1 calc R . .
C25A C -0.04575(17) 0.39218(15) 0.32768(8) 0.0279(7) Uani 1 1 d . . .
H25A H -0.0128 0.4244 0.3445 0.042 Uiso 1 1 calc R . .
H25B H -0.0448 0.3471 0.3423 0.042 Uiso 1 1 calc R . .
H25C H -0.1000 0.4093 0.3267 0.042 Uiso 1 1 calc R . .
C26A C 0.07090(15) 0.35874(14) 0.28168(9) 0.0234(6) Uani 1 1 d . . .
H26A H 0.0924 0.3576 0.2515 0.035 Uiso 1 1 calc R . .
H26B H 0.0716 0.3123 0.2943 0.035 Uiso 1 1 calc R . .
H26C H 0.1031 0.3893 0.3002 0.035 Uiso 1 1 calc R . .
C27A C 0.15414(14) 0.30656(13) 0.13519(8) 0.0177(5) Uani 1 1 d . . .
C28A C 0.21746(15) 0.32838(14) 0.10783(8) 0.0210(6) Uani 1 1 d . . .
C29A C 0.26590(17) 0.28048(15) 0.08728(10) 0.0301(7) Uani 1 1 d . . .
H29A H 0.3081 0.2961 0.0692 0.036 Uiso 1 1 calc R . .
C30A C 0.25422(18) 0.21036(16) 0.09249(10) 0.0345(8) Uani 1 1 d . . .
H30A H 0.2877 0.1781 0.0783 0.041 Uiso 1 1 calc R . .
C31A C 0.19245(17) 0.18877(14) 0.11898(10) 0.0293(7) Uani 1 1 d . . .
H31A H 0.1841 0.1409 0.1228 0.035 Uiso 1 1 calc R . .
C32A C 0.14257(15) 0.23396(13) 0.14008(8) 0.0206(6) Uani 1 1 d . . .
C33A C 0.23811(15) 0.40414(13) 0.10138(8) 0.0209(6) Uani 1 1 d . . .
H33A H 0.1951 0.4322 0.1150 0.025 Uiso 1 1 calc R . .
C34A C 0.24393(19) 0.42393(15) 0.05257(9) 0.0313(7) Uani 1 1 d . . .
H34A H 0.1947 0.4119 0.0373 0.047 Uiso 1 1 calc R . .
H34B H 0.2878 0.3991 0.0388 0.047 Uiso 1 1 calc R . .
H34C H 0.2530 0.4735 0.0501 0.047 Uiso 1 1 calc R . .
C35A C 0.31554(17) 0.42210(15) 0.12529(9) 0.0298(7) Uani 1 1 d . . .
H35A H 0.3130 0.4063 0.1562 0.045 Uiso 1 1 calc R . .
H35B H 0.3234 0.4720 0.1247 0.045 Uiso 1 1 calc R . .
H35C H 0.3596 0.3995 0.1102 0.045 Uiso 1 1 calc R . .
C36A C 0.07842(16) 0.20605(13) 0.17014(8) 0.0223(6) Uani 1 1 d . . .
H36A H 0.0363 0.2418 0.1726 0.027 Uiso 1 1 calc RD . .
C37A C 0.11071(19) 0.19218(16) 0.21725(9) 0.0335(7) Uani 1 1 d . . .
H37A H 0.1343 0.2343 0.2292 0.050 Uiso 1 1 calc R . .
H37B H 0.1508 0.1560 0.2159 0.050 Uiso 1 1 calc R . .
H37C H 0.0676 0.1774 0.2366 0.050 Uiso 1 1 calc R . .
C38A C 0.04020(19) 0.13991(15) 0.15250(11) 0.0373(8) Uani 1 1 d . . .
H38A H 0.0211 0.1476 0.1221 0.056 Uiso 1 1 calc R . .
H38B H -0.0041 0.1272 0.1717 0.056 Uiso 1 1 calc R . .
H38C H 0.0792 0.1028 0.1525 0.056 Uiso 1 1 calc R . .
C39A C -0.06734(16) 0.47824(14) 0.06380(9) 0.0246(6) Uani 1 1 d . . .
H39A H -0.0899 0.5129 0.0821 0.030 Uiso 1 1 calc R . .
C40A C -0.09785(17) 0.46813(15) 0.02172(9) 0.0306(7) Uani 1 1 d . . .
H40A H -0.1411 0.4949 0.0116 0.037 Uiso 1 1 calc R . .
C41A C -0.06525(17) 0.41919(16) -0.00542(9) 0.0309(7) Uani 1 1 d . . .
H41A H -0.0851 0.4121 -0.0346 0.037 Uiso 1 1 calc R . .
C42A C -0.00306(18) 0.38036(16) 0.01048(9) 0.0291(7) Uani 1 1 d . . .
H42A H 0.0206 0.3460 -0.0075 0.035 Uiso 1 1 calc R . .
C43A C 0.02409(16) 0.39283(15) 0.05350(8) 0.0251(6) Uani 1 1 d . . .
H43A H 0.0666 0.3659 0.0645 0.030 Uiso 1 1 calc R . .
C44A C 0.19302(16) 0.48077(16) 0.22365(9) 0.0292(7) Uani 1 1 d . . .
H44A H 0.2129 0.4562 0.1988 0.035 Uiso 1 1 calc R . .
C45A C 0.24453(16) 0.49758(16) 0.25754(10) 0.0314(7) Uani 1 1 d . . .
H45A H 0.2985 0.4849 0.2559 0.038 Uiso 1 1 calc R . .
C46A C 0.21656(16) 0.53281(14) 0.29361(9) 0.0265(6) Uani 1 1 d . . .
H46A H 0.2507 0.5445 0.3175 0.032 Uiso 1 1 calc R . .
C47A C 0.13826(17) 0.55103(14) 0.29465(9) 0.0268(6) Uani 1 1 d . . .
H47A H 0.1173 0.5756 0.3192 0.032 Uiso 1 1 calc R . .
C48A C 0.09043(15) 0.53270(13) 0.25884(8) 0.0206(6) Uani 1 1 d . . .
H48A H 0.0366 0.5461 0.2593 0.025 Uiso 1 1 calc R . .
C1B C 0.19604(18) 0.16749(16) 0.44953(10) 0.0361(8) Uani 1 1 d . . .
H1BA H 0.1505 0.1416 0.4605 0.054 Uiso 1 1 calc R . .
H1BB H 0.1783 0.2017 0.4278 0.054 Uiso 1 1 calc R . .
H1BC H 0.2221 0.1908 0.4745 0.054 Uiso 1 1 calc R . .
C2B C 0.25414(17) 0.11815(15) 0.42740(9) 0.0293(7) Uani 1 1 d . . .
H2BA H 0.2731 0.0848 0.4498 0.035 Uiso 1 1 calc R . .
H2BB H 0.2262 0.0921 0.4039 0.035 Uiso 1 1 calc R . .
C3B C 0.32412(16) 0.15402(14) 0.40712(8) 0.0230(6) Uani 1 1 d . . .
C4B C 0.33929(16) 0.22272(14) 0.40403(8) 0.0232(6) Uani 1 1 d . . .
H4BA H 0.3037 0.2561 0.4153 0.028 Uiso 1 1 calc R . .
C5B C 0.41190(15) 0.24197(13) 0.38292(8) 0.0192(5) Uani 1 1 d . . .
C6B C 0.45111(15) 0.18264(13) 0.37091(8) 0.0192(6) Uani 1 1 d . . .
C7B C 0.52833(15) 0.17979(12) 0.35048(8) 0.0167(5) Uani 1 1 d . . .
C8B C 0.57205(16) 0.12045(13) 0.34266(8) 0.0209(6) Uani 1 1 d . . .
H8BA H 0.5514 0.0767 0.3505 0.025 Uiso 1 1 calc R . .
C9B C 0.64527(16) 0.12565(13) 0.32347(8) 0.0228(6) Uani 1 1 d . . .
H9BA H 0.6754 0.0854 0.3181 0.027 Uiso 1 1 calc R . .
C10B C 0.67515(16) 0.18927(13) 0.31200(8) 0.0219(6) Uani 1 1 d . . .
H10D H 0.7257 0.1930 0.2987 0.026 Uiso 1 1 calc R . .
C11B C 0.63042(14) 0.24762(12) 0.32015(7) 0.0155(5) Uani 1 1 d . . .
C12B C 0.65817(14) 0.31935(12) 0.30740(8) 0.0167(5) Uani 1 1 d . . .
C13B C 0.67603(15) 0.31866(13) 0.25679(8) 0.0204(6) Uani 1 1 d . . .
H13F H 0.6287 0.3045 0.2404 0.031 Uiso 1 1 calc R . .
H13G H 0.7189 0.2862 0.2508 0.031 Uiso 1 1 calc R . .
H13H H 0.6918 0.3648 0.2472 0.031 Uiso 1 1 calc R . .
C14B C 0.73770(15) 0.33278(13) 0.33098(9) 0.0214(6) Uani 1 1 d . . .
H14F H 0.7305 0.3297 0.3632 0.032 Uiso 1 1 calc R . .
H14G H 0.7567 0.3788 0.3232 0.032 Uiso 1 1 calc R . .
H14H H 0.7763 0.2984 0.3214 0.032 Uiso 1 1 calc R . .
C15B C 0.61503(14) 0.43976(13) 0.30692(8) 0.0161(5) Uani 1 1 d . . .
C16B C 0.58929(14) 0.46655(13) 0.26495(8) 0.0179(5) Uani 1 1 d . . .
C17B C 0.60897(15) 0.53297(13) 0.25271(8) 0.0205(6) Uani 1 1 d . . .
H17B H 0.5925 0.5495 0.2245 0.025 Uiso 1 1 calc R . .
C18B C 0.65208(16) 0.57621(13) 0.28048(9) 0.0230(6) Uani 1 1 d . . .
H18B H 0.6667 0.6210 0.2710 0.028 Uiso 1 1 calc R . .
C19B C 0.67329(16) 0.55229(13) 0.32246(9) 0.0229(6) Uani 1 1 d . . .
H19B H 0.7007 0.5820 0.3423 0.028 Uiso 1 1 calc R . .
C20B C 0.65523(15) 0.48593(13) 0.33602(8) 0.0197(6) Uani 1 1 d . . .
C21B C 0.53520(14) 0.42629(13) 0.23419(8) 0.0190(5) Uani 1 1 d . . .
H21B H 0.5320 0.3782 0.2457 0.023 Uiso 1 1 calc R . .
C22B C 0.45189(15) 0.45691(14) 0.23556(9) 0.0233(6) Uani 1 1 d . . .
H22D H 0.4331 0.4578 0.2664 0.035 Uiso 1 1 calc R . .
H22E H 0.4163 0.4287 0.2175 0.035 Uiso 1 1 calc R . .
H22F H 0.4530 0.5038 0.2237 0.035 Uiso 1 1 calc R . .
C23B C 0.56264(16) 0.42273(15) 0.18615(8) 0.0251(6) Uani 1 1 d . . .
H23D H 0.6144 0.4004 0.1849 0.038 Uiso 1 1 calc R . .
H23E H 0.5666 0.4693 0.1740 0.038 Uiso 1 1 calc R . .
H23F H 0.5247 0.3961 0.1686 0.038 Uiso 1 1 calc R . .
C24B C 0.67494(15) 0.46688(14) 0.38400(8) 0.0227(6) Uani 1 1 d . . .
H24B H 0.6624 0.4171 0.3883 0.027 Uiso 1 1 calc R . .
C25B C 0.62352(17) 0.50881(15) 0.41631(9) 0.0285(7) Uani 1 1 d . . .
H25D H 0.5677 0.5013 0.4093 0.043 Uiso 1 1 calc R . .
H25E H 0.6360 0.5577 0.4133 0.043 Uiso 1 1 calc R . .
H25F H 0.6341 0.4940 0.4469 0.043 Uiso 1 1 calc R . .
C26B C 0.76249(16) 0.47822(16) 0.39634(9) 0.0302(7) Uani 1 1 d . . .
H26D H 0.7961 0.4548 0.3746 0.045 Uiso 1 1 calc R . .
H26E H 0.7727 0.4596 0.4261 0.045 Uiso 1 1 calc R . .
H26F H 0.7742 0.5275 0.3961 0.045 Uiso 1 1 calc R . .
C27B C 0.37027(14) 0.50086(13) 0.37493(7) 0.0168(5) Uani 1 1 d . . .
C28B C 0.38071(15) 0.57259(12) 0.36468(8) 0.0175(5) Uani 1 1 d . . .
C29B C 0.32471(16) 0.62015(14) 0.37764(8) 0.0235(6) Uani 1 1 d . . .
H29B H 0.3318 0.6670 0.3697 0.028 Uiso 1 1 calc R . .
C30B C 0.25899(17) 0.60195(14) 0.40170(9) 0.0268(6) Uani 1 1 d . . .
H30B H 0.2211 0.6354 0.4102 0.032 Uiso 1 1 calc R . .
C31B C 0.24958(16) 0.53332(14) 0.41319(9) 0.0254(6) Uani 1 1 d . . .
H31B H 0.2050 0.5204 0.4304 0.030 Uiso 1 1 calc R . .
C32B C 0.30271(14) 0.48311(13) 0.40055(8) 0.0190(5) Uani 1 1 d . . .
C33B C 0.45259(15) 0.59896(13) 0.33908(8) 0.0217(6) Uani 1 1 d . . .
H33B H 0.4870 0.5586 0.3322 0.026 Uiso 1 1 calc RD . .
C34B C 0.42961(19) 0.63273(15) 0.29505(9) 0.0319(7) Uani 1 1 d . . .
H34D H 0.3961 0.6013 0.2779 0.048 Uiso 1 1 calc R . .
H34E H 0.4773 0.6432 0.2780 0.048 Uiso 1 1 calc R . .
H34F H 0.4007 0.6753 0.3010 0.048 Uiso 1 1 calc R . .
C35B C 0.50036(18) 0.64881(15) 0.36837(10) 0.0326(7) Uani 1 1 d . . .
H35D H 0.5056 0.6296 0.3984 0.049 Uiso 1 1 calc R . .
H35E H 0.4730 0.6931 0.3699 0.049 Uiso 1 1 calc R . .
H35F H 0.5528 0.6554 0.3555 0.049 Uiso 1 1 calc R . .
C36B C 0.28461(15) 0.40871(14) 0.41271(9) 0.0230(6) Uani 1 1 d . . .
H36B H 0.3294 0.3793 0.4026 0.028 Uiso 1 1 calc R . .
C37B C 0.20871(17) 0.38431(15) 0.38897(10) 0.0315(7) Uani 1 1 d . . .
H37D H 0.2120 0.3953 0.3572 0.047 Uiso 1 1 calc R . .
H37E H 0.1630 0.4076 0.4020 0.047 Uiso 1 1 calc R . .
H37F H 0.2030 0.3345 0.3927 0.047 Uiso 1 1 calc R . .
C38B C 0.27458(18) 0.39931(16) 0.46332(9) 0.0328(7) Uani 1 1 d . . .
H38D H 0.3209 0.4178 0.4788 0.049 Uiso 1 1 calc R . .
H38E H 0.2691 0.3503 0.4702 0.049 Uiso 1 1 calc R . .
H38F H 0.2273 0.4238 0.4732 0.049 Uiso 1 1 calc R . .
C39B C 0.32803(16) 0.33069(16) 0.28530(10) 0.0319(7) Uani 1 1 d . . .
H39B H 0.3055 0.3553 0.3094 0.038 Uiso 1 1 calc R . .
C40B C 0.28066(17) 0.31494(16) 0.24886(11) 0.0397(8) Uani 1 1 d . . .
H40B H 0.2269 0.3287 0.2482 0.048 Uiso 1 1 calc R . .
C41B C 0.31225(18) 0.27963(15) 0.21415(10) 0.0325(7) Uani 1 1 d . . .
H41B H 0.2811 0.2684 0.1889 0.039 Uiso 1 1 calc R . .
C42B C 0.39031(17) 0.26052(14) 0.21636(9) 0.0275(7) Uani 1 1 d . . .
H42B H 0.4142 0.2364 0.1925 0.033 Uiso 1 1 calc R . .
C43B C 0.43351(15) 0.27714(13) 0.25409(8) 0.0210(6) Uani 1 1 d . . .
H43B H 0.4868 0.2624 0.2559 0.025 Uiso 1 1 calc R . .
C44B C 0.49194(17) 0.39613(16) 0.46055(9) 0.0294(7) Uani 1 1 d . . .
H44B H 0.4440 0.4162 0.4507 0.035 Uiso 1 1 calc R . .
C45B C 0.51773(19) 0.41026(17) 0.50390(9) 0.0369(8) Uani 1 1 d . . .
H45B H 0.4874 0.4380 0.5234 0.044 Uiso 1 1 calc R . .
C46B C 0.5890(2) 0.38240(18) 0.51728(9) 0.0397(8) Uani 1 1 d . . .
H46B H 0.6091 0.3916 0.5462 0.048 Uiso 1 1 calc R . .
C47B C 0.62963(18) 0.34202(17) 0.48886(9) 0.0359(8) Uani 1 1 d . . .
H47B H 0.6790 0.3233 0.4975 0.043 Uiso 1 1 calc R . .
C48B C 0.59885(16) 0.32791(14) 0.44671(9) 0.0266(6) Uani 1 1 d . . .
H48B H 0.6266 0.2976 0.4276 0.032 Uiso 1 1 calc R . .
C1S C 0.0236(2) 0.97945(19) -0.06684(11) 0.0501(10) Uani 1 1 d . . .
H1SA H -0.0278 0.9936 -0.0786 0.075 Uiso 1 1 calc R . .
H1SB H 0.0569 0.9632 -0.0913 0.075 Uiso 1 1 calc R . .
H1SC H 0.0490 1.0187 -0.0522 0.075 Uiso 1 1 calc R . .
C2S C 0.0122(2) 0.92199(18) -0.03338(11) 0.0431(9) Uani 1 1 d . . .
C3S C -0.0587(2) 0.88741(18) -0.02928(11) 0.0446(9) Uani 1 1 d . . .
H3SA H -0.1017 0.9002 -0.0478 0.054 Uiso 1 1 calc R . .
C4S C -0.0683(2) 0.8345(2) 0.00118(13) 0.0554(11) Uani 1 1 d . . .
H4SA H -0.1174 0.8113 0.0033 0.066 Uiso 1 1 calc R . .
C5S C -0.0059(3) 0.8159(2) 0.02849(13) 0.0571(11) Uani 1 1 d . . .
H5SA H -0.0121 0.7800 0.0496 0.068 Uiso 1 1 calc R . .
C6S C 0.0648(2) 0.8494(2) 0.02484(14) 0.0627(12) Uani 1 1 d . . .
H6SA H 0.1075 0.8366 0.0436 0.075 Uiso 1 1 calc R . .
C7S C 0.0748(2) 0.9009(2) -0.00536(13) 0.0614(12) Uani 1 1 d . . .
H7SA H 0.1245 0.9230 -0.0076 0.074 Uiso 1 1 calc R . .
C8S C 0.6098(6) 0.4704(5) 0.0066(3) 0.112(3) Uani 0.681(3) 1 d P A 1
H8SA H 0.5851 0.5096 0.0215 0.168 Uiso 0.681(3) 1 calc PR A 1
H8SB H 0.6084 0.4774 -0.0256 0.168 Uiso 0.681(3) 1 calc PR A 1
H8SC H 0.6647 0.4661 0.0165 0.168 Uiso 0.681(3) 1 calc PR A 1
C9S C 0.5649(2) 0.40464(15) 0.01832(11) 0.0557(15) Uani 0.681(3) 1 d PG A 1
C10S C 0.5630(2) 0.38351(18) 0.06247(10) 0.0620(18) Uani 0.681(3) 1 d PG A 1
H10A H 0.5903 0.4092 0.0846 0.074 Uiso 0.681(3) 1 calc PR A 1
C11S C 0.5213(3) 0.32487(19) 0.07431(11) 0.068(2) Uani 0.681(3) 1 d PG A 1
H11A H 0.5200 0.3104 0.1045 0.082 Uiso 0.681(3) 1 calc PR A 1
C12S C 0.4814(2) 0.28735(17) 0.04199(15) 0.0676(19) Uani 0.681(3) 1 d PG A 1
H12A H 0.4529 0.2473 0.0501 0.081 Uiso 0.681(3) 1 calc PR A 1
C13S C 0.4832(2) 0.30848(19) -0.00216(13) 0.0684(17) Uani 0.681(3) 1 d PG A 1
H13A H 0.4560 0.2828 -0.0242 0.082 Uiso 0.681(3) 1 calc PR A 1
C14S C 0.5250(2) 0.36712(19) -0.01400(9) 0.0633(18) Uani 0.681(3) 1 d PG A 1
H14A H 0.5262 0.3816 -0.0442 0.076 Uiso 0.681(3) 1 calc PR A 1
C8' C 0.4633(12) 0.2720(10) 0.0209(6) 0.112(3) Uani 0.319(3) 1 d P A 2
H8'A H 0.4223 0.2768 -0.0019 0.168 Uiso 0.319(3) 1 calc PR A 2
H8'B H 0.4386 0.2672 0.0502 0.168 Uiso 0.319(3) 1 calc PR A 2
H8'C H 0.4952 0.2312 0.0146 0.168 Uiso 0.319(3) 1 calc PR A 2
C9' C 0.5150(4) 0.3347(3) 0.0206(2) 0.0557(15) Uani 0.319(3) 1 d PG A 2
C10' C 0.5294(6) 0.3681(4) -0.0195(2) 0.0620(18) Uani 0.319(3) 1 d PG A 2
H10B H 0.5098 0.3493 -0.0465 0.074 Uiso 0.319(3) 1 calc PR A 2
C11' C 0.5724(6) 0.4289(4) -0.0199(3) 0.068(2) Uani 0.319(3) 1 d PG A 2
H11B H 0.5822 0.4517 -0.0473 0.082 Uiso 0.319(3) 1 calc PR A 2
C12' C 0.6010(5) 0.4563(4) 0.0196(3) 0.0676(19) Uani 0.319(3) 1 d PG A 2
H12B H 0.6304 0.4978 0.0193 0.081 Uiso 0.319(3) 1 calc PR A 2
C13' C 0.5866(6) 0.4229(5) 0.0597(3) 0.0684(17) Uani 0.319(3) 1 d PG A 2
H13B H 0.6062 0.4416 0.0867 0.082 Uiso 0.319(3) 1 calc PR A 2
C14' C 0.5437(5) 0.3621(4) 0.0601(2) 0.0633(18) Uani 0.319(3) 1 d PG A 2
H14B H 0.5338 0.3393 0.0875 0.076 Uiso 0.319(3) 1 calc PR A 2

loop_
_atom_site_aniso_label
_atom_site_aniso_U_11
_atom_site_aniso_U_22
_atom_site_aniso_U_33
_atom_site_aniso_U_23
_atom_site_aniso_U_13
_atom_site_aniso_U_12
Y1A 0.01158(10) 0.01765(11) 0.01553(10) -0.00020(9) -0.00250(8) -0.00132(9)
Y1B 0.01198(10) 0.01650(11) 0.01726(11) -0.00066(9) -0.00133(8) 0.00038(9)
S1A 0.0251(3) 0.0196(3) 0.0248(3) 0.0012(3) 0.0013(3) -0.0056(3)
S1B 0.0232(3) 0.0196(3) 0.0294(3) 0.0022(3) -0.0004(3) -0.0038(3)
N1A 0.0157(10) 0.0168(10) 0.0147(9) -0.0013(8) -0.0020(8) -0.0023(8)
N2A 0.0118(9) 0.0179(10) 0.0191(10) -0.0020(8) -0.0027(8) 0.0001(8)
N3A 0.0140(10) 0.0235(11) 0.0186(10) -0.0009(8) 0.0011(8) 0.0009(9)
N4A 0.0151(10) 0.0249(11) 0.0187(10) -0.0003(8) -0.0053(8) -0.0063(9)
N5A 0.0121(10) 0.0275(11) 0.0189(10) 0.0021(9) -0.0038(8) -0.0047(9)
N1B 0.0133(9) 0.0173(10) 0.0166(9) -0.0005(8) -0.0017(8) -0.0010(8)
N2B 0.0119(9) 0.0155(9) 0.0194(10) -0.0008(8) -0.0005(8) 0.0035(8)
N3B 0.0178(10) 0.0199(10) 0.0176(10) 0.0002(8) 0.0017(8) 0.0007(9)
N4B 0.0149(10) 0.0240(11) 0.0222(11) 0.0008(9) -0.0024(9) -0.0021(9)
N5B 0.0180(10) 0.0272(12) 0.0190(10) 0.0003(9) -0.0020(9) 0.0015(9)
C1A 0.045(2) 0.064(2) 0.0312(16) -0.0005(16) 0.0084(15) -0.0253(18)
C2A 0.0224(14) 0.0329(15) 0.0300(14) 0.0002(12) 0.0030(12) -0.0111(12)
C3A 0.0240(13) 0.0270(13) 0.0192(12) -0.0033(10) -0.0012(10) -0.0085(11)
C4A 0.0152(12) 0.0267(13) 0.0207(12) -0.0004(10) -0.0056(10) -0.0031(10)
C5A 0.0161(11) 0.0243(12) 0.0122(10) 0.0006(9) -0.0022(9) -0.0040(10)
C6A 0.0189(12) 0.0162(11) 0.0177(11) 0.0007(9) -0.0025(10) -0.0048(10)
C7A 0.0171(12) 0.0189(12) 0.0160(11) 0.0009(9) -0.0038(9) -0.0050(10)
C8A 0.0213(13) 0.0200(12) 0.0238(13) -0.0008(10) -0.0019(11) -0.0011(10)
C9A 0.0214(13) 0.0183(12) 0.0276(13) -0.0042(10) -0.0049(11) 0.0037(10)
C10A 0.0170(12) 0.0232(13) 0.0223(12) -0.0032(10) 0.0016(10) 0.0011(10)
C11A 0.0157(11) 0.0221(12) 0.0157(11) -0.0016(9) -0.0031(9) -0.0039(10)
C12A 0.0129(11) 0.0202(12) 0.0190(11) -0.0001(9) -0.0017(9) -0.0032(9)
C13A 0.0190(13) 0.0280(14) 0.0240(13) 0.0016(11) 0.0020(11) 0.0050(11)
C14A 0.0149(12) 0.0244(13) 0.0327(14) 0.0023(11) -0.0051(11) -0.0017(11)
C15A 0.0144(11) 0.0210(12) 0.0182(11) 0.0012(9) 0.0018(9) 0.0004(10)
C16A 0.0153(11) 0.0198(12) 0.0202(12) -0.0023(10) -0.0001(10) -0.0043(10)
C17A 0.0227(13) 0.0218(13) 0.0243(13) -0.0035(10) 0.0018(11) -0.0027(11)
C18A 0.0194(13) 0.0210(13) 0.0291(14) 0.0006(11) 0.0066(11) -0.0003(10)
C19A 0.0192(13) 0.0246(13) 0.0239(13) 0.0031(11) 0.0013(10) 0.0008(11)
C20A 0.0106(11) 0.0229(12) 0.0193(11) -0.0002(10) 0.0012(9) -0.0008(10)
C21A 0.0225(13) 0.0263(13) 0.0218(12) 0.0016(10) -0.0072(11) -0.0090(11)
C22A 0.0284(15) 0.0355(16) 0.0225(13) -0.0059(12) -0.0012(12) -0.0054(13)
C23A 0.0239(14) 0.0351(16) 0.0296(14) -0.0009(12) -0.0063(12) -0.0121(12)
C24A 0.0159(12) 0.0211(12) 0.0221(12) 0.0019(10) -0.0009(10) -0.0030(10)
C25A 0.0257(14) 0.0356(15) 0.0224(13) -0.0054(12) -0.0024(11) -0.0011(12)
C26A 0.0173(12) 0.0275(14) 0.0254(13) 0.0036(11) -0.0047(10) -0.0007(11)
C27A 0.0149(11) 0.0224(12) 0.0160(11) -0.0012(9) -0.0071(9) 0.0026(10)
C28A 0.0173(12) 0.0259(13) 0.0198(12) 0.0014(10) -0.0052(10) 0.0028(10)
C29A 0.0193(13) 0.0344(16) 0.0366(16) -0.0003(13) 0.0064(12) 0.0039(12)
C30A 0.0271(15) 0.0305(16) 0.0457(18) -0.0041(13) 0.0025(14) 0.0102(13)
C31A 0.0245(14) 0.0220(14) 0.0415(16) 0.0004(12) -0.0054(13) 0.0033(11)
C32A 0.0148(12) 0.0226(13) 0.0242(12) 0.0032(10) -0.0057(10) 0.0046(10)
C33A 0.0175(12) 0.0236(13) 0.0216(12) -0.0019(10) -0.0031(10) -0.0013(10)
C34A 0.0337(16) 0.0345(16) 0.0257(14) 0.0028(12) 0.0003(12) 0.0005(13)
C35A 0.0219(14) 0.0361(16) 0.0315(15) -0.0025(12) -0.0042(12) -0.0012(12)
C36A 0.0227(13) 0.0184(12) 0.0258(13) -0.0023(10) -0.0039(11) 0.0028(10)
C37A 0.0372(17) 0.0353(16) 0.0281(15) 0.0046(12) -0.0025(13) 0.0059(14)
C38A 0.0347(17) 0.0277(16) 0.0495(19) -0.0022(14) 0.0035(15) -0.0107(13)
C39A 0.0256(14) 0.0257(13) 0.0225(13) 0.0001(11) -0.0061(11) -0.0028(11)
C40A 0.0262(14) 0.0399(17) 0.0255(14) 0.0060(12) -0.0105(12) -0.0050(13)
C41A 0.0299(15) 0.0425(17) 0.0203(13) 0.0029(12) -0.0095(11) -0.0171(13)
C42A 0.0296(15) 0.0393(16) 0.0186(13) -0.0053(12) 0.0022(11) -0.0080(13)
C43A 0.0198(13) 0.0331(15) 0.0223(13) -0.0023(11) 0.0007(11) -0.0074(12)
C44A 0.0150(13) 0.0468(17) 0.0256(14) -0.0111(12) 0.0011(11) 0.0023(12)
C45A 0.0133(12) 0.0413(17) 0.0395(16) -0.0068(13) -0.0075(12) 0.0038(12)
C46A 0.0257(14) 0.0263(14) 0.0275(13) -0.0035(11) -0.0143(11) -0.0004(11)
C47A 0.0264(14) 0.0278(14) 0.0262(13) -0.0067(11) -0.0091(11) 0.0041(12)
C48A 0.0159(12) 0.0187(12) 0.0271(13) -0.0023(10) -0.0060(10) 0.0018(10)
C1B 0.0280(16) 0.0448(18) 0.0356(16) 0.0116(14) 0.0030(13) -0.0016(14)
C2B 0.0245(14) 0.0338(15) 0.0296(14) 0.0098(12) -0.0011(12) -0.0083(12)
C3B 0.0199(13) 0.0285(14) 0.0205(12) 0.0006(11) -0.0014(10) -0.0039(11)
C4B 0.0190(13) 0.0277(14) 0.0231(13) 0.0007(11) -0.0010(10) 0.0005(11)
C5B 0.0149(11) 0.0241(13) 0.0187(12) -0.0002(10) 0.0013(9) -0.0017(10)
C6B 0.0169(12) 0.0192(12) 0.0216(12) 0.0032(10) -0.0050(10) -0.0036(10)
C7B 0.0183(12) 0.0161(11) 0.0158(11) -0.0021(9) -0.0047(9) 0.0003(9)
C8B 0.0225(13) 0.0157(12) 0.0245(13) -0.0006(10) -0.0023(11) 0.0008(10)
C9B 0.0246(13) 0.0182(12) 0.0255(13) -0.0026(10) -0.0067(11) 0.0068(11)
C10B 0.0172(12) 0.0243(13) 0.0243(13) -0.0047(10) -0.0025(10) 0.0038(10)
C11B 0.0123(11) 0.0200(12) 0.0142(11) -0.0013(9) -0.0014(9) 0.0010(9)
C12B 0.0114(11) 0.0161(11) 0.0225(12) -0.0007(9) -0.0019(9) 0.0025(9)
C13B 0.0177(12) 0.0253(13) 0.0181(12) 0.0015(10) 0.0020(10) 0.0052(10)
C14B 0.0155(12) 0.0230(13) 0.0257(13) -0.0008(10) -0.0027(10) -0.0004(10)
C15B 0.0104(10) 0.0217(12) 0.0161(11) -0.0013(9) 0.0017(9) 0.0017(9)
C16B 0.0139(11) 0.0208(12) 0.0191(11) -0.0019(10) -0.0010(9) 0.0014(10)
C17B 0.0165(12) 0.0217(13) 0.0233(12) 0.0029(10) 0.0011(10) 0.0039(10)
C18B 0.0223(13) 0.0166(12) 0.0301(14) 0.0007(10) 0.0064(11) -0.0012(10)
C19B 0.0205(13) 0.0217(13) 0.0266(13) -0.0089(10) -0.0008(11) -0.0007(11)
C20B 0.0144(12) 0.0212(12) 0.0235(12) -0.0018(10) 0.0027(10) -0.0005(10)
C21B 0.0126(11) 0.0252(13) 0.0191(12) 0.0027(10) -0.0023(9) -0.0018(10)
C22B 0.0167(12) 0.0273(14) 0.0260(13) 0.0038(11) -0.0039(10) 0.0011(11)
C23B 0.0216(13) 0.0324(15) 0.0213(13) 0.0022(11) -0.0033(11) -0.0026(12)
C24B 0.0198(13) 0.0264(13) 0.0219(12) -0.0049(10) -0.0027(10) -0.0049(11)
C25B 0.0280(15) 0.0349(16) 0.0227(13) -0.0060(12) 0.0014(11) -0.0045(13)
C26B 0.0224(14) 0.0393(16) 0.0289(14) -0.0076(12) -0.0072(12) -0.0058(12)
C27B 0.0160(11) 0.0233(12) 0.0111(10) -0.0025(9) -0.0059(9) -0.0002(10)
C28B 0.0171(12) 0.0159(11) 0.0194(12) 0.0018(9) -0.0056(10) 0.0039(9)
C29B 0.0236(13) 0.0209(13) 0.0259(13) -0.0019(10) -0.0081(11) 0.0052(11)
C30B 0.0241(14) 0.0257(14) 0.0307(14) -0.0094(11) -0.0036(12) 0.0094(11)
C31B 0.0157(12) 0.0311(15) 0.0293(14) -0.0042(11) 0.0004(11) 0.0004(11)
C32B 0.0131(11) 0.0257(13) 0.0181(11) -0.0033(10) -0.0019(9) -0.0009(10)
C33B 0.0215(13) 0.0169(12) 0.0266(13) 0.0038(10) -0.0036(11) 0.0018(10)
C34B 0.0363(17) 0.0316(15) 0.0279(14) 0.0057(12) -0.0023(13) 0.0013(13)
C35B 0.0291(15) 0.0340(16) 0.0344(15) 0.0061(13) -0.0069(13) -0.0090(13)
C36B 0.0150(12) 0.0270(14) 0.0269(13) -0.0008(11) 0.0007(10) 0.0024(11)
C37B 0.0203(14) 0.0304(15) 0.0437(17) -0.0013(13) -0.0017(13) -0.0032(12)
C38B 0.0295(16) 0.0374(17) 0.0317(15) 0.0033(13) 0.0047(13) 0.0005(13)
C39B 0.0150(13) 0.0443(17) 0.0365(16) -0.0157(13) -0.0008(12) 0.0029(12)
C40B 0.0157(13) 0.0394(18) 0.064(2) -0.0078(16) -0.0157(14) 0.0035(13)
C41B 0.0318(15) 0.0295(15) 0.0362(15) -0.0010(12) -0.0197(13) -0.0002(13)
C42B 0.0334(15) 0.0220(13) 0.0269(13) -0.0054(11) -0.0072(12) -0.0026(12)
C43B 0.0176(12) 0.0182(12) 0.0274(13) -0.0040(10) -0.0047(10) 0.0013(10)
C44B 0.0235(14) 0.0434(17) 0.0213(13) -0.0021(12) 0.0001(11) 0.0080(13)
C45B 0.0392(18) 0.0508(19) 0.0205(14) -0.0062(13) 0.0012(13) 0.0099(16)
C46B 0.048(2) 0.053(2) 0.0181(13) -0.0032(13) -0.0071(13) 0.0066(17)
C47B 0.0261(15) 0.054(2) 0.0272(15) 0.0004(14) -0.0089(12) 0.0114(14)
C48B 0.0239(14) 0.0298(14) 0.0260(14) -0.0006(11) -0.0021(11) 0.0101(12)
C1S 0.052(2) 0.058(2) 0.0412(19) 0.0048(17) -0.0028(17) -0.0112(19)
C2S 0.043(2) 0.048(2) 0.0384(18) -0.0008(15) -0.0042(15) -0.0046(16)
C3S 0.0406(19) 0.051(2) 0.0425(19) 0.0029(16) -0.0047(16) -0.0053(17)
C4S 0.053(2) 0.051(2) 0.062(2) 0.0087(19) -0.001(2) -0.0066(19)
C5S 0.061(3) 0.048(2) 0.062(2) 0.0159(19) -0.003(2) 0.003(2)
C6S 0.049(2) 0.075(3) 0.065(2) 0.023(2) -0.016(2) 0.007(2)
C7S 0.036(2) 0.089(3) 0.059(2) 0.012(2) -0.0092(18) -0.003(2)
C8S 0.108(6) 0.124(7) 0.102(6) 0.009(5) 0.027(5) -0.046(5)
C9S 0.054(3) 0.051(3) 0.063(3) 0.003(3) 0.017(3) 0.007(3)
C10S 0.080(4) 0.065(4) 0.041(3) -0.012(3) -0.009(3) -0.018(3)
C11S 0.128(6) 0.044(3) 0.033(3) 0.001(2) 0.002(3) -0.001(3)
C12S 0.048(3) 0.047(3) 0.108(5) -0.006(3) 0.008(3) 0.013(3)
C13S 0.052(3) 0.078(4) 0.075(4) -0.036(3) -0.032(3) 0.009(3)
C14S 0.088(4) 0.077(4) 0.025(2) 0.003(2) -0.019(3) 0.021(4)
C8' 0.108(6) 0.124(7) 0.102(6) 0.009(5) 0.027(5) -0.046(5)
C9' 0.054(3) 0.051(3) 0.063(3) 0.003(3) 0.017(3) 0.007(3)
C10' 0.080(4) 0.065(4) 0.041(3) -0.012(3) -0.009(3) -0.018(3)
C11' 0.128(6) 0.044(3) 0.033(3) 0.001(2) 0.002(3) -0.001(3)
C12' 0.048(3) 0.047(3) 0.108(5) -0.006(3) 0.008(3) 0.013(3)
C13' 0.052(3) 0.078(4) 0.075(4) -0.036(3) -0.032(3) 0.009(3)
C14' 0.088(4) 0.077(4) 0.025(2) 0.003(2) -0.019(3) 0.021(4)

loop_
_atom_type_symbol
_atom_type_description
_atom_type_scat_dispersion_real
_atom_type_scat_dispersion_imag
_atom_type_scat_source
C C 0.0033 0.0016 'International Tables Vol C Tables 4.2.6.8 and 6.1.1.4'
H H 0.0000 0.0000 'International Tables Vol C Tables 4.2.6.8 and 6.1.1.4'
N N 0.0061 0.0033 'International Tables Vol C Tables 4.2.6.8 and 6.1.1.4'
S S 0.1246 0.1234 'International Tables Vol C Tables 4.2.6.8 and 6.1.1.4'
Y Y -2.7962 3.5667 'International Tables Vol C Tables 4.2.6.8 and 6.1.1.4'

loop_
_geom_angle_atom_site_label_1
_geom_angle_atom_site_label_2
_geom_angle_atom_site_label_3
_geom_angle
N2A Y1A N3A 103.83(7)
N2A Y1A N1A 68.17(7)
N3A Y1A N1A 171.98(7)
N2A Y1A N4A 96.76(7)
N3A Y1A N4A 90.69(7)
N1A Y1A N4A 89.71(7)
N2A Y1A N5A 99.50(7)
N3A Y1A N5A 92.94(7)
N1A Y1A N5A 89.14(7)
N4A Y1A N5A 161.97(7)
N2A Y1A C5A 137.13(8)
N3A Y1A C5A 119.02(8)
N1A Y1A C5A 68.99(8)
N4A Y1A C5A 84.41(7)
N5A Y1A C5A 78.38(7)
N2B Y1B N3B 103.23(7)
N2B Y1B N1B 67.89(7)
N3B Y1B N1B 170.81(7)
N2B Y1B N5B 97.79(7)
N3B Y1B N5B 89.87(7)
N1B Y1B N5B 93.66(7)
N2B Y1B N4B 97.72(7)
N3B Y1B N4B 94.00(7)
N1B Y1B N4B 85.13(7)
N5B Y1B N4B 162.69(7)
N2B Y1B C5B 137.43(8)
N3B Y1B C5B 119.31(8)
N1B Y1B C5B 69.54(8)
N5B Y1B C5B 84.51(8)
N4B Y1B C5B 78.88(7)
C3A S1A C6A 90.71(13)
C3B S1B C6B 90.89(13)
C11A N1A C7A 120.2(2)
C11A N1A Y1A 119.59(16)
C7A N1A Y1A 120.12(16)
C15A N2A C12A 114.00(19)
C15A N2A Y1A 120.35(15)
C12A N2A Y1A 125.64(15)
C27A N3A Y1A 153.19(17)
C43A N4A C39A 117.3(2)
C43A N4A Y1A 121.61(17)
C39A N4A Y1A 120.95(17)
C48A N5A C44A 117.4(2)
C48A N5A Y1A 127.87(16)
C44A N5A Y1A 114.75(17)
C11B N1B C7B 121.1(2)
C11B N1B Y1B 119.99(15)
C7B N1B Y1B 118.91(16)
C15B N2B C12B 113.68(19)
C15B N2B Y1B 120.60(15)
C12B N2B Y1B 125.71(15)
C27B N3B Y1B 159.07(17)
C43B N4B C39B 117.4(2)
C43B N4B Y1B 123.36(16)
C39B N4B Y1B 119.28(18)
C44B N5B C48B 117.9(2)
C44B N5B Y1B 118.27(17)
C48B N5B Y1B 123.61(18)
C3A C2A C1A 113.3(2)
C4A C3A C2A 128.1(3)
C4A C3A S1A 110.4(2)
C2A C3A S1A 121.3(2)
C3A C4A C5A 116.9(2)
C6A C5A C4A 107.7(2)
C6A C5A Y1A 112.13(17)
C4A C5A Y1A 140.15(19)
C5A C6A C7A 124.7(2)
C5A C6A S1A 114.27(19)
C7A C6A S1A 121.05(18)
N1A C7A C8A 121.0(2)
N1A C7A C6A 114.0(2)
C8A C7A C6A 125.0(2)
C9A C8A C7A 119.1(2)
C10A C9A C8A 119.8(2)
C9A C10A C11A 119.4(2)
N1A C11A C10A 120.6(2)
N1A C11A C12A 117.1(2)
C10A C11A C12A 122.3(2)
N2A C12A C11A 109.5(2)
N2A C12A C13A 113.06(19)
C11A C12A C13A 107.8(2)
N2A C12A C14A 112.8(2)
C11A C12A C14A 106.98(19)
C13A C12A C14A 106.5(2)
C16A C15A C20A 116.7(2)
C16A C15A N2A 122.1(2)
C20A C15A N2A 121.1(2)
C17A C16A C15A 120.2(2)
C17A C16A C21A 116.7(2)
C15A C16A C21A 123.0(2)
C18A C17A C16A 121.8(2)
C19A C18A C17A 118.7(2)
C18A C19A C20A 121.7(2)
C19A C20A C15A 120.7(2)
C19A C20A C24A 117.2(2)
C15A C20A C24A 122.0(2)
C22A C21A C16A 109.8(2)
C22A C21A C23A 108.8(2)
C16A C21A C23A 113.2(2)
C20A C24A C26A 109.8(2)
C20A C24A C25A 114.2(2)
C26A C24A C25A 109.6(2)
N3A C27A C28A 120.3(2)
N3A C27A C32A 122.4(2)
C28A C27A C32A 117.3(2)
C29A C28A C27A 120.4(2)
C29A C28A C33A 117.1(2)
C27A C28A C33A 122.4(2)
C30A C29A C28A 121.7(3)
C31A C30A C29A 118.2(3)
C32A C31A C30A 122.6(3)
C31A C32A C27A 119.8(2)
C31A C32A C36A 119.2(2)
C27A C32A C36A 120.8(2)
C34A C33A C28A 112.5(2)
C34A C33A C35A 109.7(2)
C28A C33A C35A 110.9(2)
C32A C36A C38A 113.4(2)
C32A C36A C37A 110.9(2)
C38A C36A C37A 108.6(2)
N4A C39A C40A 122.6(3)
C41A C40A C39A 119.6(3)
C40A C41A C42A 118.9(2)
C41A C42A C43A 118.4(3)
N4A C43A C42A 123.2(3)
N5A C44A C45A 123.2(3)
C46A C45A C44A 118.9(3)
C45A C46A C47A 118.9(2)
C46A C47A C48A 118.5(3)
N5A C48A C47A 123.0(2)
C3B C2B C1B 113.2(2)
C4B C3B C2B 129.0(3)
C4B C3B S1B 110.6(2)
C2B C3B S1B 120.3(2)
C3B C4B C5B 116.6(2)
C6B C5B C4B 108.1(2)
C6B C5B Y1B 111.09(17)
C4B C5B Y1B 140.39(19)
C5B C6B C7B 125.4(2)
C5B C6B S1B 113.73(19)
C7B C6B S1B 120.87(19)
N1B C7B C8B 119.6(2)
N1B C7B C6B 114.6(2)
C8B C7B C6B 125.8(2)
C9B C8B C7B 119.5(2)
C8B C9B C10B 120.2(2)
C9B C10B C11B 119.2(2)
N1B C11B C10B 120.4(2)
N1B C11B C12B 117.1(2)
C10B C11B C12B 122.4(2)
N2B C12B C11B 109.18(19)
N2B C12B C14B 112.71(19)
C11B C12B C14B 108.06(19)
N2B C12B C13B 112.99(19)
C11B C12B C13B 107.45(19)
C14B C12B C13B 106.2(2)
C20B C15B C16B 117.1(2)
C20B C15B N2B 122.0(2)
C16B C15B N2B 120.8(2)
C17B C16B C15B 120.0(2)
C17B C16B C21B 117.7(2)
C15B C16B C21B 122.1(2)
C16B C17B C18B 122.1(2)
C19B C18B C17B 118.4(2)
C20B C19B C18B 121.4(2)
C19B C20B C15B 120.8(2)
C19B C20B C24B 117.1(2)
C15B C20B C24B 122.0(2)
C16B C21B C23B 114.6(2)
C16B C21B C22B 109.8(2)
C23B C21B C22B 109.1(2)
C20B C24B C25B 110.1(2)
C20B C24B C26B 113.6(2)
C25B C24B C26B 108.6(2)
N3B C27B C32B 121.2(2)
N3B C27B C28B 122.1(2)
C32B C27B C28B 116.7(2)
C29B C28B C27B 120.2(2)
C29B C28B C33B 117.7(2)
C27B C28B C33B 122.0(2)
C30B C29B C28B 122.2(3)
C29B C30B C31B 118.2(3)
C32B C31B C30B 122.4(3)
C31B C32B C27B 120.2(2)
C31B C32B C36B 118.2(2)
C27B C32B C36B 121.5(2)
C34B C33B C28B 112.2(2)
C34B C33B C35B 110.9(2)
C28B C33B C35B 110.0(2)
C32B C36B C38B 111.8(2)
C32B C36B C37B 110.4(2)
C38B C36B C37B 109.0(2)
N4B C39B C40B 122.8(3)
C41B C40B C39B 119.2(3)
C40B C41B C42B 118.7(3)
C41B C42B C43B 118.8(3)
N4B C43B C42B 123.1(2)
N5B C44B C45B 123.3(3)
C46B C45B C44B 117.6(3)
C47B C46B C45B 119.4(3)
C46B C47B C48B 119.8(3)
N5B C48B C47B 121.8(3)
C3S C2S C7S 117.2(3)
C3S C2S C1S 122.0(3)
C7S C2S C1S 120.8(3)
C2S C3S C4S 121.6(3)
C3S C4S C5S 119.6(4)
C6S C5S C4S 119.7(4)
C7S C6S C5S 120.9(4)
C6S C7S C2S 121.1(4)
C10S C9S C14S 120.0
C10S C9S C8S 118.6(4)
C14S C9S C8S 121.4(4)
C11S C10S C9S 120.0
C12S C11S C10S 120.0
C13S C12S C11S 120.0
C12S C13S C14S 120.0
C13S C14S C9S 120.0
C10' C9' C14' 120.0
C10' C9' C8' 119.2(9)
C14' C9' C8' 120.6(9)
C9' C10' C11' 120.0
C12' C11' C10' 120.0
C11' C12' C13' 120.0
C12' C13' C14' 120.0
C13' C14' C9' 120.0

loop_
_geom_bond_atom_site_label_1
_geom_bond_atom_site_label_2
_geom_bond_distance
Y1A N2A 2.247(2)
Y1A N3A 2.289(2)
Y1A N1A 2.452(2)
Y1A N4A 2.4952(19)
Y1A N5A 2.496(2)
Y1A C5A 2.506(2)
Y1B N2B 2.258(2)
Y1B N3B 2.290(2)
Y1B N1B 2.451(2)
Y1B N5B 2.484(2)
Y1B N4B 2.497(2)
Y1B C5B 2.500(3)
S1A C3A 1.724(3)
S1A C6A 1.754(2)
S1B C3B 1.723(3)
S1B C6B 1.757(3)
N1A C11A 1.345(3)
N1A C7A 1.363(3)
N2A C15A 1.438(3)
N2A C12A 1.489(3)
N3A C27A 1.379(3)
N4A C43A 1.337(3)
N4A C39A 1.350(3)
N5A C48A 1.329(3)
N5A C44A 1.335(3)
N1B C11B 1.345(3)
N1B C7B 1.368(3)
N2B C15B 1.442(3)
N2B C12B 1.490(3)
N3B C27B 1.378(3)
N4B C43B 1.329(3)
N4B C39B 1.334(3)
N5B C44B 1.330(3)
N5B C48B 1.340(3)
C1A C2A 1.522(4)
C2A C3A 1.508(4)
C3A C4A 1.371(4)
C4A C5A 1.432(4)
C5A C6A 1.381(3)
C6A C7A 1.465(4)
C7A C8A 1.390(4)
C8A C9A 1.385(4)
C9A C10A 1.381(4)
C10A C11A 1.401(4)
C11A C12A 1.522(3)
C12A C13A 1.544(3)
C12A C14A 1.550(3)
C15A C16A 1.424(3)
C15A C20A 1.431(3)
C16A C17A 1.401(4)
C16A C21A 1.534(3)
C17A C18A 1.385(4)
C18A C19A 1.382(4)
C19A C20A 1.391(4)
C20A C24A 1.526(3)
C21A C22A 1.533(4)
C21A C23A 1.541(4)
C24A C26A 1.531(3)
C24A C25A 1.533(4)
C27A C28A 1.420(4)
C27A C32A 1.434(3)
C28A C29A 1.389(4)
C28A C33A 1.528(4)
C29A C30A 1.388(4)
C30A C31A 1.383(4)
C31A C32A 1.377(4)
C32A C36A 1.517(4)
C33A C34A 1.520(4)
C33A C35A 1.536(4)
C36A C38A 1.535(4)
C36A C37A 1.541(4)
C39A C40A 1.380(4)
C40A C41A 1.372(4)
C41A C42A 1.382(4)
C42A C43A 1.393(4)
C44A C45A 1.380(4)
C45A C46A 1.369(4)
C46A C47A 1.375(4)
C47A C48A 1.393(3)
C1B C2B 1.530(4)
C2B C3B 1.508(4)
C3B C4B 1.365(4)
C4B C5B 1.437(4)
C5B C6B 1.381(4)
C6B C7B 1.449(4)
C7B C8B 1.393(3)
C8B C9B 1.375(4)
C9B C10B 1.382(4)
C10B C11B 1.388(3)
C11B C12B 1.523(3)
C12B C14B 1.545(3)
C12B C13B 1.552(3)
C15B C20B 1.426(3)
C15B C16B 1.432(3)
C16B C17B 1.385(3)
C16B C21B 1.519(3)
C17B C18B 1.392(4)
C18B C19B 1.392(4)
C19B C20B 1.389(4)
C20B C24B 1.526(4)
C21B C23B 1.520(3)
C21B C22B 1.535(3)
C24B C25B 1.541(4)
C24B C26B 1.546(4)
C27B C32B 1.425(3)
C27B C28B 1.441(3)
C28B C29B 1.383(4)
C28B C33B 1.532(4)
C29B C30B 1.377(4)
C30B C31B 1.389(4)
C31B C32B 1.383(4)
C32B C36B 1.525(4)
C33B C34B 1.528(4)
C33B C35B 1.539(4)
C36B C38B 1.542(4)
C36B C37B 1.545(4)
C39B C40B 1.391(4)
C40B C41B 1.361(4)
C41B C42B 1.377(4)
C42B C43B 1.387(4)
C44B C45B 1.401(4)
C45B C46B 1.384(4)
C46B C47B 1.351(4)
C47B C48B 1.397(4)
C1S C2S 1.517(5)
C2S C3S 1.383(5)
C2S C7S 1.415(5)
C3S C4S 1.387(5)
C4S C5S 1.388(5)
C5S C6S 1.371(6)
C6S C7S 1.363(6)
C8S C9S 1.530(8)
C9S C10S 1.3900
C9S C14S 1.3900
C10S C11S 1.3900
C11S C12S 1.3900
C12S C13S 1.3900
C13S C14S 1.3900
C8' C9' 1.503(19)
C9' C10' 1.3900
C9' C14' 1.3900
C10' C11' 1.3900
C11' C12' 1.3900
C12' C13' 1.3900
C13' C14' 1.3900
